data_4114587
loop_
_publ_author_name
'Hideo Kondo'
'Kouki Matsubara'
'Hideo Nagashima'

_publ_section_title
;
 Novel Coordinatively Unsaturated Bimetallic Complexes,
 [(\h5-C5Me5)Ru(\m2-iPrNC(Me)NiPr)Ru(\h5-C5Me5)]+: A Bridging Amidinate
 Ligand Perpendicular to the Metal-Metal Axis Effectively Stabilizes the
 Highly Reactive Cationic Diruthenium Species
;
_journal_name_full 'Journal of the American Chemical Society'
_journal_page_first 534
_journal_page_last 535
_journal_paper_doi 10.1021/ja016899h
_journal_volume 124
_journal_year 2002
_chemical_formula_sum 'C52 H47 B F20 N2 Ru2'
_chemical_formula_weight 1292.87
_space_group_IT_number 14
_symmetry_cell_setting monoclinic
_symmetry_space_group_name_Hall '-P 2ybc'
_symmetry_space_group_name_H-M 'P 1 21/c 1'
_atom_sites_solution_hydrogens geom
_atom_sites_solution_primary direct
_atom_sites_solution_secondary difmap
_audit_creation_method SHELXL-97
_cell_angle_alpha 90.00
_cell_angle_beta 92.7110(10)
_cell_angle_gamma 90.00
_cell_formula_units_Z 4
_cell_length_a 14.1770(5)
_cell_length_b 15.2535(4)
_cell_length_c 23.5483(8)
_cell_measurement_reflns_used 51927
_cell_measurement_temperature 183.2
_cell_measurement_theta_max 27.5
_cell_measurement_theta_min 1.6
_cell_volume 5086.6(3)
_computing_cell_refinement 'MSC/RAXIS-RAPID Diffractometer Control'
_computing_data_collection 'MSC/RAXIS-RAPID Diffractometer Control'
_computing_data_reduction
;
teXsan for Windows version 1.06 (MSC, 1997-1999)
;
_computing_molecular_graphics
;
ORTEP-III for Windows version 1.0.4 (Farruga, 1998)
;
_computing_publication_material 'SHELXL-97 (Sheldrick, 1997)'
_computing_structure_refinement 'SHELXL-97 (Sheldrick, 1997)'
_computing_structure_solution
;
SIR92 (Altomare, et. al. 1994)
;
_diffrn_ambient_temperature 183(2)
_diffrn_measured_fraction_theta_full 0.000
_diffrn_measured_fraction_theta_max 0.934
_diffrn_measurement_device 'Rigaku RAXIS-RAPID'
_diffrn_radiation_detector 'Imaging Plate'
_diffrn_radiation_monochromator graphite
_diffrn_radiation_source 'Rigaku rotating anode'
_diffrn_radiation_type 'Mo K\a'
_diffrn_radiation_wavelength 0.71069
_diffrn_reflns_av_R_equivalents 0.00000
_diffrn_reflns_av_sigmaI/netI 0.0324
_diffrn_reflns_limit_h_max 18
_diffrn_reflns_limit_h_min 0
_diffrn_reflns_limit_k_max 19
_diffrn_reflns_limit_k_min 0
_diffrn_reflns_limit_l_max 30
_diffrn_reflns_limit_l_min -30
_diffrn_reflns_number 10900
_diffrn_reflns_theta_full 0.50
_diffrn_reflns_theta_max 27.48
_diffrn_reflns_theta_min 1.59
_diffrn_standards_decay_% 0.00
_diffrn_standards_interval_count 0
_diffrn_standards_number 0
_exptl_absorpt_coefficient_mu 0.706
_exptl_absorpt_correction_T_max 1.191
_exptl_absorpt_correction_T_min 0.777
_exptl_absorpt_correction_type empirical
_exptl_crystal_colour purple
_exptl_crystal_density_diffrn 1.688
_exptl_crystal_description prism
_exptl_crystal_F_000 2584
_exptl_crystal_size_max 0.50
_exptl_crystal_size_mid 0.25
_exptl_crystal_size_min 0.10
_refine_diff_density_max 0.655
_refine_diff_density_min -1.613
_refine_diff_density_rms 0.179
_refine_ls_extinction_method none
_refine_ls_goodness_of_fit_ref 1.173
_refine_ls_hydrogen_treatment mixed
_refine_ls_matrix_type full
_refine_ls_number_parameters 694
_refine_ls_number_reflns 10900
_refine_ls_number_restraints 0
_refine_ls_restrained_S_all 1.173
_refine_ls_R_factor_all 0.0481
_refine_ls_R_factor_gt 0.0377
_refine_ls_shift/su_max 0.001
_refine_ls_shift/su_mean 0.000
_refine_ls_structure_factor_coef Fsqd
_refine_ls_weighting_details 'calc w=1/[\s^2^(Fo^2^)+(0.0649P)^2^+5.7974P] where P=(Fo^2^+2Fc^2^)/3'
_refine_ls_weighting_scheme calc
_refine_ls_wR_factor_gt 0.1070
_refine_ls_wR_factor_ref 0.1221
_reflns_number_gt 9296
_reflns_number_total 10900
_reflns_threshold_expression >2sigma(I)
_cod_data_source_file ja016899h_s2_2.cif
_cod_data_source_block 2d
_cod_original_sg_symbol_H-M 'P 21/c '
_cod_database_code 4114587

loop_
_symmetry_equiv_pos_as_xyz
'   +x,   +y,   +z'
'   -x,1/2+y,1/2-z'
'   -x,   -y,   -z'
'   +x,1/2-y,1/2+z'

loop_
_atom_site_label
_atom_site_type_symbol
_atom_site_fract_x
_atom_site_fract_y
_atom_site_fract_z
_atom_site_U_iso_or_equiv
_atom_site_adp_type
_atom_site_occupancy
_atom_site_symmetry_multiplicity
_atom_site_calc_flag
_atom_site_refinement_flags
Ru1 Ru 0.393141(17) 0.739959(17) 0.316393(11) 0.01993(8) Uani 1 1 d .
Ru2 Ru 0.192412(16) 0.696217(16) 0.310667(10) 0.01611(8) Uani 1 1 d .
F1 F 0.37384(14) 0.28387(15) 0.38622(9) 0.0297(4) Uani 1 1 d .
F2 F 0.51414(14) 0.37034(16) 0.43784(10) 0.0357(5) Uani 1 1 d .
F3 F 0.49581(16) 0.43909(17) 0.54391(10) 0.0422(6) Uani 1 1 d .
F4 F 0.32832(18) 0.42405(17) 0.59475(9) 0.0425(6) Uani 1 1 d .
F5 F 0.18866(15) 0.32973(16) 0.54635(9) 0.0344(5) Uani 1 1 d .
F6 F 0.34399(15) 0.11495(15) 0.42560(9) 0.0322(5) Uani 1 1 d .
F7 F 0.40440(15) -0.01194(15) 0.49529(10) 0.0374(5) Uani 1 1 d .
F8 F 0.31089(18) -0.05151(15) 0.59010(10) 0.0408(5) Uani 1 1 d .
F9 F 0.1534(2) 0.04202(18) 0.61331(11) 0.0515(7) Uani 1 1 d .
F10 F 0.09010(16) 0.16790(15) 0.54549(9) 0.0369(5) Uani 1 1 d .
F11 F 0.01486(15) 0.13007(14) 0.43837(10) 0.0347(5) Uani 1 1 d .
F12 F -0.16296(15) 0.18574(18) 0.44083(11) 0.0437(6) Uani 1 1 d .
F13 F -0.20228(16) 0.36011(19) 0.44487(11) 0.0461(6) Uani 1 1 d .
F14 F -0.05747(17) 0.47784(16) 0.44783(11) 0.0407(5) Uani 1 1 d .
F15 F 0.11989(14) 0.42494(13) 0.44981(9) 0.0296(4) Uani 1 1 d .
F16 F 0.16442(16) 0.05940(13) 0.37485(9) 0.0331(5) Uani 1 1 d .
F17 F 0.14716(16) 0.04275(14) 0.26304(10) 0.0359(5) Uani 1 1 d .
F18 F 0.16431(17) 0.18337(17) 0.19338(9) 0.0383(5) Uani 1 1 d .
F19 F 0.19327(17) 0.34583(15) 0.24023(9) 0.0374(5) Uani 1 1 d .
F20 F 0.20354(16) 0.36589(13) 0.35236(9) 0.0296(4) Uani 1 1 d .
N1 N 0.29088(18) 0.72641(17) 0.37728(11) 0.0193(5) Uani 1 1 d .
N2 N 0.31835(18) 0.62127(17) 0.31617(11) 0.0188(5) Uani 1 1 d .
C1 C 0.2926(2) 0.6359(2) 0.37146(13) 0.0188(6) Uani 1 1 d .
C2 C 0.2770(2) 0.5690(2) 0.41615(14) 0.0248(7) Uani 1 1 d .
H2A H 0.2826 0.5114 0.4002 0.037 Uiso 1 1 calc R
H2B H 0.2150 0.5762 0.4302 0.037 Uiso 1 1 calc R
H2C H 0.3234 0.5762 0.4468 0.037 Uiso 1 1 calc R
C3 C 0.2734(2) 0.7679(2) 0.43261(14) 0.0251(7) Uani 1 1 d .
H3 H 0.2218 0.7363 0.4499 0.030 Uiso 1 1 calc R
C4 C 0.2424(3) 0.8622(2) 0.42246(17) 0.0327(8) Uani 1 1 d .
H4A H 0.1868 0.8632 0.3975 0.049 Uiso 1 1 calc R
H4B H 0.2920 0.8941 0.4054 0.049 Uiso 1 1 calc R
H4C H 0.2287 0.8889 0.4581 0.049 Uiso 1 1 calc R
C5 C 0.3608(3) 0.7621(3) 0.47264(17) 0.0369(9) Uani 1 1 d .
H5A H 0.3779 0.7017 0.4782 0.055 Uiso 1 1 calc R
H5B H 0.3475 0.7880 0.5085 0.055 Uiso 1 1 calc R
H5C H 0.4120 0.7929 0.4564 0.055 Uiso 1 1 calc R
C6 C 0.3348(2) 0.5317(2) 0.29479(15) 0.0248(7) Uani 1 1 d .
H6 H 0.2832 0.4937 0.3062 0.030 Uiso 1 1 calc R
C7 C 0.3340(3) 0.5346(3) 0.23009(16) 0.0346(8) Uani 1 1 d .
H7A H 0.2746 0.5573 0.2155 0.052 Uiso 1 1 calc R
H7B H 0.3429 0.4765 0.2156 0.052 Uiso 1 1 calc R
H7C H 0.3842 0.5718 0.2184 0.052 Uiso 1 1 calc R
C8 C 0.4278(3) 0.4955(3) 0.32024(18) 0.0386(9) Uani 1 1 d .
H8A H 0.4259 0.4944 0.3609 0.058 Uiso 1 1 calc R
H8B H 0.4789 0.5323 0.3094 0.058 Uiso 1 1 calc R
H8C H 0.4372 0.4371 0.3064 0.058 Uiso 1 1 calc R
C9 C 0.5099(2) 0.7494(2) 0.25985(16) 0.0298(8) Uani 1 1 d .
C10 C 0.4271(3) 0.7896(3) 0.23521(16) 0.0320(8) Uani 1 1 d .
C11 C 0.4014(3) 0.8613(2) 0.27193(17) 0.0326(8) Uani 1 1 d .
C12 C 0.4691(3) 0.8652(2) 0.31902(18) 0.0325(8) Uani 1 1 d .
C13 C 0.5341(2) 0.7955(2) 0.31153(16) 0.0294(7) Uani 1 1 d .
C14 C 0.5681(3) 0.6776(3) 0.2346(2) 0.0453(11) Uani 1 1 d .
H14A H 0.6202 0.6633 0.2605 0.068 Uiso 1 1 calc R
H14B H 0.5917 0.6973 0.1993 0.068 Uiso 1 1 calc R
H14C H 0.5295 0.6266 0.2280 0.068 Uiso 1 1 calc R
C15 C 0.3783(4) 0.7671(4) 0.17879(19) 0.0521(12) Uani 1 1 d .
H15A H 0.3240 0.8040 0.1725 0.078 Uiso 1 1 calc R
H15B H 0.3587 0.7068 0.1791 0.078 Uiso 1 1 calc R
H15C H 0.4210 0.7760 0.1489 0.078 Uiso 1 1 calc R
C16 C 0.3218(3) 0.9237(3) 0.2613(3) 0.0538(13) Uani 1 1 d .
H16A H 0.2865 0.9072 0.2272 0.081 Uiso 1 1 calc R
H16B H 0.3463 0.9819 0.2571 0.081 Uiso 1 1 calc R
H16C H 0.2812 0.9223 0.2928 0.081 Uiso 1 1 calc R
C17 C 0.4766(3) 0.9342(3) 0.3645(2) 0.0489(11) Uani 1 1 d .
H17A H 0.4243 0.9739 0.3599 0.073 Uiso 1 1 calc R
H17B H 0.5347 0.9659 0.3615 0.073 Uiso 1 1 calc R
H17C H 0.4758 0.9068 0.4012 0.073 Uiso 1 1 calc R
C18 C 0.6162(3) 0.7755(3) 0.3519(2) 0.0462(11) Uani 1 1 d .
H18A H 0.6495 0.7253 0.3385 0.069 Uiso 1 1 calc R
H18B H 0.5936 0.7633 0.3889 0.069 Uiso 1 1 calc R
H18C H 0.6580 0.8250 0.3542 0.069 Uiso 1 1 calc R
C19 C 0.0582(2) 0.7697(2) 0.30842(14) 0.0205(6) Uani 1 1 d .
C20 C 0.0523(2) 0.6895(2) 0.33980(13) 0.0208(6) Uani 1 1 d .
C21 C 0.0675(2) 0.6178(2) 0.30131(14) 0.0211(6) Uani 1 1 d .
C22 C 0.0838(2) 0.6532(2) 0.24646(14) 0.0228(6) Uani 1 1 d .
C23 C 0.0795(2) 0.7468(2) 0.25158(14) 0.0220(6) Uani 1 1 d .
C24 C 0.0343(3) 0.8601(2) 0.32842(17) 0.0323(8) Uani 1 1 d .
H24A H 0.0232 0.8584 0.3683 0.048 Uiso 1 1 calc R
H24B H -0.0215 0.8805 0.3078 0.048 Uiso 1 1 calc R
H24C H 0.0859 0.8990 0.3219 0.048 Uiso 1 1 calc R
C25 C 0.0259(2) 0.6799(3) 0.40045(15) 0.0301(7) Uani 1 1 d .
H25A H 0.0272 0.6190 0.4108 0.045 Uiso 1 1 calc R
H25B H -0.0364 0.7028 0.4046 0.045 Uiso 1 1 calc R
H25C H 0.0701 0.7117 0.4248 0.045 Uiso 1 1 calc R
C26 C 0.0586(3) 0.5228(2) 0.31537(17) 0.0313(8) Uani 1 1 d .
H26A H 0.0484 0.5164 0.3552 0.047 Uiso 1 1 calc R
H26B H 0.1156 0.4928 0.3064 0.047 Uiso 1 1 calc R
H26C H 0.0062 0.4982 0.2936 0.047 Uiso 1 1 calc R
C27 C 0.0929(3) 0.6028(3) 0.19263(16) 0.0348(8) Uani 1 1 d .
H27A H 0.1030 0.6427 0.1620 0.052 Uiso 1 1 calc R
H27B H 0.0361 0.5700 0.1844 0.052 Uiso 1 1 calc R
H27C H 0.1455 0.5633 0.1969 0.052 Uiso 1 1 calc R
C28 C 0.0889(3) 0.8099(3) 0.20356(16) 0.0323(8) Uani 1 1 d .
H28A H 0.1031 0.7783 0.1698 0.048 Uiso 1 1 calc R
H28B H 0.1389 0.8506 0.2129 0.048 Uiso 1 1 calc R
H28C H 0.0307 0.8413 0.1972 0.048 Uiso 1 1 calc R
C29 C 0.2714(2) 0.3024(2) 0.46300(14) 0.0215(6) Uani 1 1 d .
C30 C 0.3576(2) 0.3162(2) 0.43825(14) 0.0222(6) Uani 1 1 d .
C31 C 0.4325(2) 0.3615(2) 0.46400(15) 0.0266(7) Uani 1 1 d .
C32 C 0.4230(3) 0.3970(2) 0.51693(16) 0.0302(7) Uani 1 1 d .
C33 C 0.3386(3) 0.3882(2) 0.54311(15) 0.0292(7) Uani 1 1 d .
C34 C 0.2670(2) 0.3402(2) 0.51649(14) 0.0248(7) Uani 1 1 d .
C35 C 0.2124(2) 0.1481(2) 0.48016(13) 0.0221(6) Uani 1 1 d .
C36 C 0.2929(2) 0.0990(2) 0.47163(14) 0.0239(6) Uani 1 1 d .
C37 C 0.3268(2) 0.0328(2) 0.50699(15) 0.0262(7) Uani 1 1 d .
C38 C 0.2792(3) 0.0130(2) 0.55520(15) 0.0288(7) Uani 1 1 d .
C39 C 0.1998(3) 0.0595(2) 0.56631(15) 0.0310(8) Uani 1 1 d .
C40 C 0.1683(3) 0.1253(2) 0.52972(15) 0.0274(7) Uani 1 1 d .
C41 C 0.0785(2) 0.2736(2) 0.44580(14) 0.0225(6) Uani 1 1 d .
C42 C 0.0009(2) 0.2169(2) 0.44282(15) 0.0266(7) Uani 1 1 d .
C43 C -0.0923(3) 0.2441(3) 0.44345(15) 0.0306(8) Uani 1 1 d .
C44 C -0.1121(2) 0.3323(3) 0.44556(15) 0.0315(8) Uani 1 1 d .
C45 C -0.0387(3) 0.3917(2) 0.44739(15) 0.0285(7) Uani 1 1 d .
C46 C 0.0536(2) 0.3616(2) 0.44766(14) 0.0248(7) Uani 1 1 d .
C47 C 0.1870(2) 0.2141(2) 0.37074(13) 0.0207(6) Uani 1 1 d .
C48 C 0.1718(2) 0.1335(2) 0.34449(14) 0.0238(6) Uani 1 1 d .
C49 C 0.1631(2) 0.1229(2) 0.28577(15) 0.0250(7) Uani 1 1 d .
C50 C 0.1702(2) 0.1934(2) 0.25029(14) 0.0264(7) Uani 1 1 d .
C51 C 0.1848(2) 0.2751(2) 0.27391(14) 0.0248(7) Uani 1 1 d .
C52 C 0.1911(2) 0.2833(2) 0.33217(14) 0.0228(6) Uani 1 1 d .
B1 B 0.1872(3) 0.2347(2) 0.43974(15) 0.0203(7) Uani 1 1 d .

loop_
_atom_site_aniso_label
_atom_site_aniso_U_11
_atom_site_aniso_U_22
_atom_site_aniso_U_33
_atom_site_aniso_U_23
_atom_site_aniso_U_13
_atom_site_aniso_U_12
Ru1 0.01806(13) 0.01918(14) 0.02287(14) 0.00228(9) 0.00434(9) -0.00140(9)
Ru2 0.01787(13) 0.01590(13) 0.01462(12) -0.00018(8) 0.00157(8) 0.00108(9)
F1 0.0274(10) 0.0380(11) 0.0241(10) -0.0056(9) 0.0065(8) -0.0039(9)
F2 0.0220(10) 0.0469(13) 0.0384(12) 0.0029(10) 0.0014(9) -0.0037(9)
F3 0.0363(12) 0.0503(14) 0.0385(13) -0.0061(11) -0.0148(10) -0.0135(11)
F4 0.0540(14) 0.0498(14) 0.0232(11) -0.0130(10) -0.0030(10) -0.0047(12)
F5 0.0342(11) 0.0464(13) 0.0234(10) -0.0068(9) 0.0092(8) -0.0057(10)
F6 0.0299(10) 0.0375(12) 0.0299(11) 0.0057(9) 0.0090(8) 0.0059(9)
F7 0.0297(11) 0.0369(12) 0.0453(13) 0.0026(10) -0.0022(10) 0.0112(9)
F8 0.0515(14) 0.0334(12) 0.0366(12) 0.0130(10) -0.0072(10) 0.0049(11)
F9 0.0695(17) 0.0526(15) 0.0343(13) 0.0225(12) 0.0234(12) 0.0139(14)
F10 0.0433(12) 0.0377(12) 0.0313(11) 0.0089(9) 0.0184(10) 0.0124(10)
F11 0.0339(11) 0.0283(11) 0.0419(12) -0.0035(9) 0.0018(9) -0.0068(9)
F12 0.0260(11) 0.0605(16) 0.0447(14) -0.0067(12) 0.0031(10) -0.0163(11)
F13 0.0243(10) 0.0701(17) 0.0442(14) -0.0010(13) 0.0038(10) 0.0110(11)
F14 0.0428(13) 0.0359(12) 0.0434(13) 0.0003(10) 0.0040(10) 0.0161(10)
F15 0.0305(10) 0.0225(10) 0.0361(11) 0.0006(8) 0.0059(9) -0.0007(8)
F16 0.0471(13) 0.0208(10) 0.0309(11) 0.0016(8) -0.0030(9) -0.0053(9)
F17 0.0406(12) 0.0303(11) 0.0360(12) -0.0126(9) -0.0053(10) -0.0013(9)
F18 0.0415(12) 0.0560(14) 0.0171(9) -0.0056(10) -0.0024(9) 0.0011(11)
F19 0.0498(13) 0.0379(12) 0.0246(10) 0.0114(9) 0.0020(9) 0.0006(10)
F20 0.0437(12) 0.0187(9) 0.0264(10) 0.0011(8) 0.0021(9) 0.0000(9)
N1 0.0194(12) 0.0190(12) 0.0195(12) -0.0009(10) 0.0007(10) -0.0010(10)
N2 0.0177(11) 0.0165(12) 0.0223(13) -0.0008(10) 0.0034(10) 0.0010(10)
C1 0.0152(13) 0.0218(15) 0.0193(14) 0.0018(12) 0.0002(11) 0.0028(12)
C2 0.0282(16) 0.0235(15) 0.0226(15) 0.0054(13) -0.0001(13) -0.0003(13)
C3 0.0266(16) 0.0287(17) 0.0201(15) -0.0065(13) 0.0023(12) -0.0029(14)
C4 0.0365(19) 0.0279(18) 0.0334(19) -0.0115(15) -0.0009(15) 0.0017(15)
C5 0.039(2) 0.041(2) 0.0297(19) -0.0089(16) -0.0093(16) 0.0003(17)
C6 0.0276(16) 0.0171(14) 0.0301(17) -0.0049(13) 0.0049(13) 0.0015(13)
C7 0.040(2) 0.036(2) 0.0280(18) -0.0093(15) 0.0064(15) 0.0039(17)
C8 0.042(2) 0.0311(19) 0.042(2) -0.0023(17) 0.0001(17) 0.0180(18)
C9 0.0233(16) 0.0322(18) 0.0347(19) 0.0059(15) 0.0104(14) -0.0018(14)
C10 0.0294(17) 0.040(2) 0.0275(17) 0.0105(15) 0.0047(14) -0.0090(16)
C11 0.0288(17) 0.0264(17) 0.043(2) 0.0126(16) 0.0073(15) -0.0030(15)
C12 0.0289(17) 0.0248(17) 0.045(2) 0.0045(15) 0.0109(16) -0.0097(15)
C13 0.0195(15) 0.0336(19) 0.0356(19) 0.0067(15) 0.0050(13) -0.0076(14)
C14 0.033(2) 0.045(2) 0.060(3) -0.004(2) 0.025(2) -0.0012(19)
C15 0.051(3) 0.075(3) 0.030(2) 0.015(2) -0.0023(19) -0.015(2)
C16 0.037(2) 0.038(2) 0.087(4) 0.027(2) 0.006(2) 0.0033(19)
C17 0.052(3) 0.037(2) 0.060(3) -0.013(2) 0.020(2) -0.021(2)
C18 0.0282(19) 0.062(3) 0.047(2) 0.014(2) -0.0058(17) -0.0072(19)
C19 0.0167(13) 0.0204(15) 0.0241(15) -0.0025(12) -0.0013(11) 0.0039(12)
C20 0.0172(13) 0.0252(16) 0.0202(15) -0.0007(12) 0.0019(11) 0.0008(12)
C21 0.0172(13) 0.0208(15) 0.0247(15) 0.0000(12) -0.0041(12) -0.0012(12)
C22 0.0199(14) 0.0271(16) 0.0209(15) -0.0023(13) -0.0036(12) 0.0016(13)
C23 0.0207(14) 0.0234(15) 0.0213(15) 0.0019(12) -0.0031(12) 0.0047(12)
C24 0.0299(17) 0.0254(17) 0.042(2) -0.0075(15) 0.0011(15) 0.0088(15)
C25 0.0254(16) 0.041(2) 0.0244(17) 0.0014(15) 0.0073(13) 0.0003(15)
C26 0.0312(17) 0.0222(16) 0.040(2) 0.0025(15) -0.0076(15) -0.0043(14)
C27 0.0332(18) 0.044(2) 0.0263(17) -0.0141(16) -0.0038(14) 0.0056(17)
C28 0.0319(18) 0.0355(19) 0.0290(18) 0.0095(15) -0.0033(14) 0.0040(15)
C29 0.0231(15) 0.0193(14) 0.0220(15) 0.0019(12) -0.0002(12) 0.0015(12)
C30 0.0232(15) 0.0222(15) 0.0213(15) -0.0003(12) 0.0010(12) 0.0005(13)
C31 0.0209(15) 0.0292(17) 0.0294(17) 0.0048(14) -0.0021(13) -0.0007(13)
C32 0.0290(17) 0.0278(17) 0.0328(18) 0.0006(14) -0.0091(14) -0.0062(14)
C33 0.0362(18) 0.0306(17) 0.0204(16) -0.0018(13) -0.0029(14) 0.0002(15)
C34 0.0244(15) 0.0271(16) 0.0229(15) 0.0010(13) 0.0022(12) 0.0001(13)
C35 0.0256(15) 0.0216(15) 0.0192(14) 0.0009(12) 0.0026(12) -0.0022(13)
C36 0.0260(15) 0.0262(16) 0.0193(14) 0.0012(12) -0.0006(12) -0.0019(13)
C37 0.0267(16) 0.0237(16) 0.0277(17) -0.0020(13) -0.0050(13) 0.0011(13)
C38 0.0390(19) 0.0217(16) 0.0249(16) 0.0032(13) -0.0076(14) -0.0008(14)
C39 0.042(2) 0.0293(18) 0.0224(16) 0.0066(14) 0.0065(14) -0.0028(16)
C40 0.0330(17) 0.0256(16) 0.0239(16) 0.0019(13) 0.0053(14) 0.0033(14)
C41 0.0233(15) 0.0259(16) 0.0184(14) -0.0004(12) 0.0025(12) -0.0006(13)
C42 0.0272(16) 0.0295(17) 0.0231(16) -0.0008(13) 0.0031(13) -0.0013(14)
C43 0.0266(17) 0.043(2) 0.0219(16) -0.0006(15) 0.0029(13) -0.0080(15)
C44 0.0227(16) 0.051(2) 0.0207(15) -0.0004(15) 0.0013(13) 0.0050(16)
C45 0.0293(17) 0.0329(18) 0.0235(16) 0.0020(14) 0.0042(13) 0.0083(15)
C46 0.0263(16) 0.0291(17) 0.0191(15) 0.0012(13) 0.0016(12) -0.0030(14)
C47 0.0220(14) 0.0202(14) 0.0200(14) 0.0015(12) 0.0024(11) 0.0006(12)
C48 0.0237(15) 0.0220(15) 0.0255(16) 0.0014(13) 0.0005(12) -0.0011(13)
C49 0.0219(15) 0.0249(16) 0.0278(17) -0.0072(13) -0.0023(13) 0.0013(13)
C50 0.0212(15) 0.0402(19) 0.0175(15) -0.0029(14) -0.0013(12) 0.0017(14)
C51 0.0237(15) 0.0282(17) 0.0227(16) 0.0045(13) 0.0021(12) 0.0022(13)
C52 0.0225(15) 0.0218(15) 0.0243(16) 0.0018(12) 0.0017(12) 0.0024(13)
B1 0.0237(16) 0.0192(16) 0.0179(16) 0.0005(13) 0.0010(13) -0.0001(13)

loop_
_atom_type_symbol
_atom_type_description
_atom_type_scat_dispersion_real
_atom_type_scat_dispersion_imag
_atom_type_scat_source
C C 0.0033 0.0016 'International Tables Vol C Tables 4.2.6.8 and 6.1.1.4'
H H 0.0000 0.0000 'International Tables Vol C Tables 4.2.6.8 and 6.1.1.4'
N N 0.0061 0.0033 'International Tables Vol C Tables 4.2.6.8 and 6.1.1.4'
B B 0.0013 0.0007 'International Tables Vol C Tables 4.2.6.8 and 6.1.1.4'
F F 0.0171 0.0103 'International Tables Vol C Tables 4.2.6.8 and 6.1.1.4'
Ru Ru -1.2594 0.8363 'International Tables Vol C Tables 4.2.6.8 and 6.1.1.4'

loop_
_geom_angle_atom_site_label_1
_geom_angle_atom_site_label_2
_geom_angle_atom_site_label_3
_geom_angle
N1 Ru1 N2 63.32(10)
N1 Ru1 C11 118.50(13)
N2 Ru1 C11 141.93(13)
N1 Ru1 C10 147.23(13)
N2 Ru1 C10 116.10(13)
C11 Ru1 C10 39.79(16)
N1 Ru1 C9 174.11(12)
N2 Ru1 C9 117.03(12)
C11 Ru1 C9 65.24(14)
C10 Ru1 C9 38.54(14)
N1 Ru1 C13 137.72(13)
N2 Ru1 C13 143.14(12)
C11 Ru1 C13 64.21(14)
C10 Ru1 C13 64.40(14)
C9 Ru1 C13 38.40(14)
N1 Ru1 C12 114.89(12)
N2 Ru1 C12 178.21(12)
C11 Ru1 C12 38.66(15)
C10 Ru1 C12 65.44(15)
C9 Ru1 C12 64.73(14)
C13 Ru1 C12 38.03(14)
N1 Ru1 C1 33.24(10)
N2 Ru1 C1 33.23(10)
C11 Ru1 C1 147.26(12)
C10 Ru1 C1 147.00(13)
C9 Ru1 C1 144.84(12)
C13 Ru1 C1 144.18(12)
C12 Ru1 C1 145.04(13)
N1 Ru1 Ru2 45.99(7)
N2 Ru1 Ru2 46.48(7)
C11 Ru1 Ru2 104.58(10)
C10 Ru1 Ru2 107.51(10)
C9 Ru1 Ru2 138.97(11)
C13 Ru1 Ru2 168.79(10)
C12 Ru1 Ru2 132.58(10)
C1 Ru1 Ru2 46.31(7)
N1 Ru2 N2 62.90(10)
N1 Ru2 C20 111.48(11)
N2 Ru2 C20 138.50(11)
N1 Ru2 C21 135.79(11)
N2 Ru2 C21 113.29(11)
C20 Ru2 C21 39.49(12)
N1 Ru2 C1 37.83(11)
N2 Ru2 C1 37.68(10)
C20 Ru2 C1 110.95(12)
C21 Ru2 C1 110.08(12)
N1 Ru2 C22 173.95(11)
N2 Ru2 C22 116.13(11)
C20 Ru2 C22 64.91(12)
C21 Ru2 C22 38.36(12)
C1 Ru2 C22 137.67(12)
N1 Ru2 C19 116.63(11)
N2 Ru2 C19 176.96(11)
C20 Ru2 C19 38.52(12)
C21 Ru2 C19 64.75(12)
C1 Ru2 C19 140.08(12)
C22 Ru2 C19 64.00(12)
N1 Ru2 C23 146.03(11)
N2 Ru2 C23 144.12(11)
C20 Ru2 C23 63.99(12)
C21 Ru2 C23 63.85(12)
C1 Ru2 C23 173.86(12)
C22 Ru2 C23 37.91(12)
C19 Ru2 C23 37.75(12)
N1 Ru2 Ru1 45.87(7)
N2 Ru2 Ru1 45.88(7)
C20 Ru2 Ru1 156.34(9)
C21 Ru2 Ru1 158.82(9)
C1 Ru2 Ru1 57.37(8)
C22 Ru2 Ru1 138.31(9)
C19 Ru2 Ru1 136.24(8)
C23 Ru2 Ru1 128.65(9)
C1 N1 C3 121.1(3)
C1 N1 Ru1 90.82(18)
C3 N1 Ru1 135.2(2)
C1 N1 Ru2 73.88(17)
C3 N1 Ru2 128.2(2)
Ru1 N1 Ru2 88.14(10)
C1 N2 C6 121.4(3)
C1 N2 Ru1 90.78(19)
C6 N2 Ru1 135.3(2)
C1 N2 Ru2 73.27(16)
C6 N2 Ru2 128.6(2)
Ru1 N2 Ru2 87.64(10)
N2 C1 N1 105.1(3)
N2 C1 C2 127.4(3)
N1 C1 C2 127.4(3)
N2 C1 Ru2 69.05(16)
N1 C1 Ru2 68.28(16)
C2 C1 Ru2 129.9(2)
N2 C1 Ru1 55.99(15)
N1 C1 Ru1 55.95(15)
C2 C1 Ru1 153.8(2)
Ru2 C1 Ru1 76.33(9)
N1 C3 C4 109.0(3)
N1 C3 C5 110.8(3)
C4 C3 C5 111.9(3)
N2 C6 C7 108.7(3)
N2 C6 C8 110.3(3)
C7 C6 C8 111.6(3)
C10 C9 C13 107.1(3)
C10 C9 C14 127.4(4)
C13 C9 C14 125.2(4)
C10 C9 Ru1 69.01(19)
C13 C9 Ru1 70.8(2)
C14 C9 Ru1 129.6(3)
C9 C10 C11 107.9(3)
C9 C10 C15 126.6(4)
C11 C10 C15 125.3(4)
C9 C10 Ru1 72.5(2)
C11 C10 Ru1 70.1(2)
C15 C10 Ru1 126.5(3)
C12 C11 C10 108.3(3)
C12 C11 C16 125.3(4)
C10 C11 C16 126.3(4)
C12 C11 Ru1 72.9(2)
C10 C11 Ru1 70.1(2)
C16 C11 Ru1 125.4(3)
C13 C12 C11 106.6(3)
C13 C12 C17 125.9(4)
C11 C12 C17 127.2(4)
C13 C12 Ru1 70.5(2)
C11 C12 Ru1 68.4(2)
C17 C12 Ru1 130.5(3)
C12 C13 C9 109.9(3)
C12 C13 C18 124.1(4)
C9 C13 C18 125.9(4)
C12 C13 Ru1 71.5(2)
C9 C13 Ru1 70.77(19)
C18 C13 Ru1 125.0(3)
C23 C19 C20 107.1(3)
C23 C19 C24 125.4(3)
C20 C19 C24 127.0(3)
C23 C19 Ru2 71.27(17)
C20 C19 Ru2 68.05(17)
C24 C19 Ru2 131.8(2)
C19 C20 C21 108.0(3)
C19 C20 C25 126.7(3)
C21 C20 C25 125.1(3)
C19 C20 Ru2 73.43(17)
C21 C20 Ru2 70.43(17)
C25 C20 Ru2 126.0(2)
C22 C21 C20 108.4(3)
C22 C21 C26 125.9(3)
C20 C21 C26 125.4(3)
C22 C21 Ru2 73.34(18)
C20 C21 Ru2 70.08(17)
C26 C21 Ru2 126.7(2)
C21 C22 C23 106.9(3)
C21 C22 C27 126.6(3)
C23 C22 C27 126.1(3)
C21 C22 Ru2 68.30(17)
C23 C22 Ru2 71.20(18)
C27 C22 Ru2 130.5(2)
C19 C23 C22 109.5(3)
C19 C23 C28 125.5(3)
C22 C23 C28 124.8(3)
C19 C23 Ru2 70.98(18)
C22 C23 Ru2 70.89(18)
C28 C23 Ru2 127.8(2)
C34 C29 C30 113.2(3)
C34 C29 B1 119.8(3)
C30 C29 B1 126.1(3)
F1 C30 C31 114.8(3)
F1 C30 C29 121.0(3)
C31 C30 C29 124.2(3)
F2 C31 C32 120.1(3)
F2 C31 C30 120.6(3)
C32 C31 C30 119.2(3)
F3 C32 C31 120.6(3)
F3 C32 C33 119.8(3)
C31 C32 C33 119.6(3)
F4 C33 C32 119.9(3)
F4 C33 C34 121.1(3)
C32 C33 C34 119.0(3)
F5 C34 C33 115.6(3)
F5 C34 C29 119.7(3)
C33 C34 C29 124.7(3)
C36 C35 C40 113.0(3)
C36 C35 B1 120.2(3)
C40 C35 B1 125.9(3)
F6 C36 C37 115.4(3)
F6 C36 C35 119.6(3)
C37 C36 C35 125.0(3)
F7 C37 C38 119.9(3)
F7 C37 C36 121.1(3)
C38 C37 C36 119.0(3)
F8 C38 C39 121.1(3)
F8 C38 C37 120.0(3)
C39 C38 C37 118.9(3)
F9 C39 C38 119.7(3)
F9 C39 C40 120.2(3)
C38 C39 C40 120.1(3)
F10 C40 C39 115.0(3)
F10 C40 C35 121.1(3)
C39 C40 C35 124.0(3)
C46 C41 C42 113.5(3)
C46 C41 B1 125.8(3)
C42 C41 B1 120.3(3)
F11 C42 C43 116.0(3)
F11 C42 C41 119.7(3)
C43 C42 C41 124.3(3)
F12 C43 C44 119.8(3)
F12 C43 C42 120.9(4)
C44 C43 C42 119.3(3)
F13 C44 C43 120.2(4)
F13 C44 C45 120.6(4)
C43 C44 C45 119.2(3)
F14 C45 C44 119.6(3)
F14 C45 C46 120.8(3)
C44 C45 C46 119.6(3)
F15 C46 C45 114.8(3)
F15 C46 C41 121.1(3)
C45 C46 C41 124.1(3)
C48 C47 C52 113.0(3)
C48 C47 B1 126.8(3)
C52 C47 B1 119.8(3)
F16 C48 C47 121.5(3)
F16 C48 C49 115.1(3)
C47 C48 C49 123.4(3)
F17 C49 C50 119.0(3)
F17 C49 C48 120.3(3)
C50 C49 C48 120.6(3)
F18 C50 C49 121.0(3)
F18 C50 C51 120.4(3)
C49 C50 C51 118.6(3)
F19 C51 C50 120.2(3)
F19 C51 C52 120.7(3)
C50 C51 C52 119.1(3)
F20 C52 C51 115.8(3)
F20 C52 C47 118.9(3)
C51 C52 C47 125.3(3)
C29 B1 C47 114.3(3)
C29 B1 C35 100.1(2)
C47 B1 C35 113.8(3)
C29 B1 C41 113.9(3)
C47 B1 C41 101.1(2)
C35 B1 C41 114.3(3)

loop_
_geom_bond_atom_site_label_1
_geom_bond_atom_site_label_2
_geom_bond_distance
Ru1 N1 2.097(3)
Ru1 N2 2.098(3)
Ru1 C11 2.132(4)
Ru1 C10 2.132(4)
Ru1 C9 2.178(3)
Ru1 C13 2.178(3)
Ru1 C12 2.192(4)
Ru1 C1 2.531(3)
Ru1 Ru2 2.9198(3)
Ru2 N1 2.101(3)
Ru2 N2 2.119(3)
Ru2 C20 2.135(3)
Ru2 C21 2.140(3)
Ru2 C1 2.173(3)
Ru2 C22 2.206(3)
Ru2 C19 2.206(3)
Ru2 C23 2.210(3)
F1 C30 1.351(4)
F2 C31 1.343(4)
F3 C32 1.349(4)
F4 C33 1.348(4)
F5 C34 1.352(4)
F6 C36 1.354(4)
F7 C37 1.334(4)
F8 C38 1.346(4)
F9 C39 1.341(4)
F10 C40 1.352(4)
F11 C42 1.345(4)
F12 C43 1.339(4)
F13 C44 1.347(4)
F14 C45 1.341(4)
F15 C46 1.347(4)
F16 C48 1.344(4)
F17 C49 1.350(4)
F18 C50 1.347(4)
F19 C51 1.348(4)
F20 C52 1.355(4)
N1 C1 1.387(4)
N1 C3 1.480(4)
N2 C1 1.387(4)
N2 C6 1.479(4)
C1 C2 1.490(4)
C3 C4 1.520(5)
C3 C5 1.523(5)
C6 C7 1.524(5)
C6 C8 1.526(5)
C9 C10 1.423(5)
C9 C13 1.433(5)
C9 C14 1.510(5)
C10 C11 1.451(6)
C10 C15 1.509(6)
C11 C12 1.433(6)
C11 C16 1.489(6)
C12 C13 1.424(5)
C12 C17 1.501(6)
C13 C18 1.499(5)
C19 C23 1.429(4)
C19 C20 1.434(4)
C19 C24 1.501(5)
C20 C21 1.444(4)
C20 C25 1.500(4)
C21 C22 1.429(4)
C21 C26 1.492(5)
C22 C23 1.435(5)
C22 C27 1.493(5)
C23 C28 1.495(5)
C29 C34 1.389(5)
C29 C30 1.395(5)
C29 B1 1.652(5)
C30 C31 1.384(5)
C31 C32 1.371(5)
C32 C33 1.377(5)
C33 C34 1.379(5)
C35 C36 1.387(5)
C35 C40 1.393(4)
C35 B1 1.658(5)
C36 C37 1.381(5)
C37 C38 1.381(5)
C38 C39 1.367(5)
C39 C40 1.383(5)
C41 C46 1.389(5)
C41 C42 1.398(5)
C41 B1 1.664(5)
C42 C43 1.385(5)
C43 C44 1.376(6)
C44 C45 1.379(6)
C45 C46 1.386(5)
C47 C48 1.388(5)
C47 C52 1.395(4)
C47 B1 1.655(5)
C48 C49 1.392(5)
C49 C50 1.368(5)
C50 C51 1.376(5)
C51 C52 1.376(5)

loop_
_geom_torsion_atom_site_label_1
_geom_torsion_atom_site_label_2
_geom_torsion_atom_site_label_3
_geom_torsion_atom_site_label_4
_geom_torsion
N2 Ru1 Ru2 N1 93.24(14)
C11 Ru1 Ru2 N1 -115.73(16)
C10 Ru1 Ru2 N1 -157.10(16)
C9 Ru1 Ru2 N1 175.38(18)
C13 Ru1 Ru2 N1 -114.7(5)
C12 Ru1 Ru2 N1 -84.68(18)
C1 Ru1 Ru2 N1 46.73(14)
N1 Ru1 Ru2 N2 -93.24(14)
C11 Ru1 Ru2 N2 151.03(15)
C10 Ru1 Ru2 N2 109.66(15)
C9 Ru1 Ru2 N2 82.14(18)
C13 Ru1 Ru2 N2 152.1(5)
C12 Ru1 Ru2 N2 -177.92(18)
C1 Ru1 Ru2 N2 -46.51(14)
N1 Ru1 Ru2 C20 19.5(2)
N2 Ru1 Ru2 C20 112.7(2)
C11 Ru1 Ru2 C20 -96.2(2)
C10 Ru1 Ru2 C20 -137.6(2)
C9 Ru1 Ru2 C20 -165.1(3)
C13 Ru1 Ru2 C20 -95.2(6)
C12 Ru1 Ru2 C20 -65.2(3)
C1 Ru1 Ru2 C20 66.2(2)
N1 Ru1 Ru2 C21 -105.1(3)
N2 Ru1 Ru2 C21 -11.9(3)
C11 Ru1 Ru2 C21 139.2(3)
C10 Ru1 Ru2 C21 97.8(3)
C9 Ru1 Ru2 C21 70.3(3)
C13 Ru1 Ru2 C21 140.2(6)
C12 Ru1 Ru2 C21 170.2(3)
C1 Ru1 Ru2 C21 -58.4(3)
N1 Ru1 Ru2 C1 -46.73(14)
N2 Ru1 Ru2 C1 46.51(14)
C11 Ru1 Ru2 C1 -162.46(15)
C10 Ru1 Ru2 C1 156.18(15)
C9 Ru1 Ru2 C1 128.65(18)
C13 Ru1 Ru2 C1 -161.4(5)
C12 Ru1 Ru2 C1 -131.41(18)
N1 Ru1 Ru2 C22 -173.66(16)
N2 Ru1 Ru2 C22 -80.42(16)
C11 Ru1 Ru2 C22 70.61(18)
C10 Ru1 Ru2 C22 29.24(18)
C9 Ru1 Ru2 C22 1.7(2)
C13 Ru1 Ru2 C22 71.7(6)
C12 Ru1 Ru2 C22 101.7(2)
C1 Ru1 Ru2 C22 -126.93(16)
N1 Ru1 Ru2 C19 83.67(16)
N2 Ru1 Ru2 C19 176.91(16)
C11 Ru1 Ru2 C19 -32.06(17)
C10 Ru1 Ru2 C19 -73.42(17)
C9 Ru1 Ru2 C19 -100.95(19)
C13 Ru1 Ru2 C19 -31.0(6)
C12 Ru1 Ru2 C19 -1.01(19)
C1 Ru1 Ru2 C19 130.40(16)
N1 Ru1 Ru2 C23 134.73(15)
N2 Ru1 Ru2 C23 -132.03(15)
C11 Ru1 Ru2 C23 18.99(16)
C10 Ru1 Ru2 C23 -22.37(16)
C9 Ru1 Ru2 C23 -49.89(19)
C13 Ru1 Ru2 C23 20.1(5)
C12 Ru1 Ru2 C23 50.05(18)
C1 Ru1 Ru2 C23 -178.55(15)
N2 Ru1 N1 C1 19.73(17)
C11 Ru1 N1 C1 156.60(19)
C10 Ru1 N1 C1 117.1(3)
C9 Ru1 N1 C1 -75.1(12)
C13 Ru1 N1 C1 -121.4(2)
C12 Ru1 N1 C1 -160.08(19)
Ru2 Ru1 N1 C1 73.85(17)
N2 Ru1 N1 C3 158.2(3)
C11 Ru1 N1 C3 -64.9(3)
C10 Ru1 N1 C3 -104.4(4)
C9 Ru1 N1 C3 63.3(13)
C13 Ru1 N1 C3 17.1(4)
C12 Ru1 N1 C3 -21.6(3)
C1 Ru1 N1 C3 138.5(4)
Ru2 Ru1 N1 C3 -147.7(3)
N2 Ru1 N1 Ru2 -54.11(10)
C11 Ru1 N1 Ru2 82.75(15)
C10 Ru1 N1 Ru2 43.3(3)
C9 Ru1 N1 Ru2 -149.0(12)
C13 Ru1 N1 Ru2 164.78(15)
C12 Ru1 N1 Ru2 126.07(13)
C1 Ru1 N1 Ru2 -73.85(17)
N2 Ru2 N1 C1 -37.76(17)
C20 Ru2 N1 C1 96.88(19)
C21 Ru2 N1 C1 58.6(2)
C22 Ru2 N1 C1 44.5(11)
C19 Ru2 N1 C1 138.87(18)
C23 Ru2 N1 C1 171.9(2)
Ru1 Ru2 N1 C1 -91.39(18)
N2 Ru2 N1 C3 -155.0(3)
C20 Ru2 N1 C3 -20.3(3)
C21 Ru2 N1 C3 -58.6(3)
C1 Ru2 N1 C3 -117.2(3)
C22 Ru2 N1 C3 -72.7(11)
C19 Ru2 N1 C3 21.7(3)
C23 Ru2 N1 C3 54.6(4)
Ru1 Ru2 N1 C3 151.4(3)
N2 Ru2 N1 Ru1 53.63(10)
C20 Ru2 N1 Ru1 -171.73(10)
C21 Ru2 N1 Ru1 149.99(13)
C1 Ru2 N1 Ru1 91.39(18)
C22 Ru2 N1 Ru1 135.9(10)
C19 Ru2 N1 Ru1 -129.74(11)
C23 Ru2 N1 Ru1 -96.75(19)
N1 Ru1 N2 C1 -19.74(17)
C11 Ru1 N2 C1 -122.7(2)
C10 Ru1 N2 C1 -163.04(19)
C9 Ru1 N2 C1 153.67(18)
C13 Ru1 N2 C1 115.5(2)
C12 Ru1 N2 C1 -14(4)
Ru2 Ru1 N2 C1 -73.22(16)
N1 Ru1 N2 C6 -158.8(3)
C11 Ru1 N2 C6 98.2(3)
C10 Ru1 N2 C6 57.9(3)
C9 Ru1 N2 C6 14.6(3)
C13 Ru1 N2 C6 -23.5(4)
C12 Ru1 N2 C6 -153(4)
C1 Ru1 N2 C6 -139.0(4)
Ru2 Ru1 N2 C6 147.7(3)
N1 Ru1 N2 Ru2 53.48(10)
C11 Ru1 N2 Ru2 -49.5(2)
C10 Ru1 N2 Ru2 -89.82(14)
C9 Ru1 N2 Ru2 -133.11(12)
C13 Ru1 N2 Ru2 -171.28(17)
C12 Ru1 N2 Ru2 59(4)
C1 Ru1 N2 Ru2 73.22(16)
N1 Ru2 N2 C1 37.92(17)
C20 Ru2 N2 C1 -54.5(2)
C21 Ru2 N2 C1 -93.11(19)
C22 Ru2 N2 C1 -135.40(18)
C19 Ru2 N2 C1 -44(2)
C23 Ru2 N2 C1 -170.2(2)
Ru1 Ru2 N2 C1 91.53(18)
N1 Ru2 N2 C6 155.1(3)
C20 Ru2 N2 C6 62.7(3)
C21 Ru2 N2 C6 24.1(3)
C1 Ru2 N2 C6 117.2(3)
C22 Ru2 N2 C6 -18.2(3)
C19 Ru2 N2 C6 73(2)
C23 Ru2 N2 C6 -53.0(3)
Ru1 Ru2 N2 C6 -151.3(3)
N1 Ru2 N2 Ru1 -53.61(10)
C20 Ru2 N2 Ru1 -146.04(14)
C21 Ru2 N2 Ru1 175.36(10)
C1 Ru2 N2 Ru1 -91.53(18)
C22 Ru2 N2 Ru1 133.07(11)
C19 Ru2 N2 Ru1 -135(2)
C23 Ru2 N2 Ru1 98.28(18)
C6 N2 C1 N1 175.5(3)
Ru1 N2 C1 N1 28.2(2)
Ru2 N2 C1 N1 -59.11(19)
C6 N2 C1 C2 -0.6(5)
Ru1 N2 C1 C2 -147.9(3)
Ru2 N2 C1 C2 124.8(3)
C6 N2 C1 Ru2 -125.4(3)
Ru1 N2 C1 Ru2 87.30(9)
C6 N2 C1 Ru1 147.3(3)
Ru2 N2 C1 Ru1 -87.30(9)
C3 N1 C1 N2 -175.2(3)
Ru1 N1 C1 N2 -28.2(2)
Ru2 N1 C1 N2 59.6(2)
C3 N1 C1 C2 0.9(5)
Ru1 N1 C1 C2 147.8(3)
Ru2 N1 C1 C2 -124.3(3)
C3 N1 C1 Ru2 125.2(3)
Ru1 N1 C1 Ru2 -87.83(9)
C3 N1 C1 Ru1 -146.9(3)
Ru2 N1 C1 Ru1 87.83(9)
N1 Ru2 C1 N2 -116.9(2)
C20 Ru2 C1 N2 144.71(17)
C21 Ru2 C1 N2 102.43(18)
C22 Ru2 C1 N2 69.4(2)
C19 Ru2 C1 N2 176.72(17)
C23 Ru2 C1 N2 110.9(11)
Ru1 Ru2 C1 N2 -58.45(15)
N2 Ru2 C1 N1 116.9(2)
C20 Ru2 C1 N1 -98.40(18)
C21 Ru2 C1 N1 -140.68(17)
C22 Ru2 C1 N1 -173.70(17)
C19 Ru2 C1 N1 -66.4(2)
C23 Ru2 C1 N1 -132.2(11)
Ru1 Ru2 C1 N1 58.44(15)
N1 Ru2 C1 C2 121.3(4)
N2 Ru2 C1 C2 -121.8(4)
C20 Ru2 C1 C2 22.9(3)
C21 Ru2 C1 C2 -19.4(3)
C22 Ru2 C1 C2 -52.4(4)
C19 Ru2 C1 C2 54.9(4)
C23 Ru2 C1 C2 -10.9(13)
Ru1 Ru2 C1 C2 179.8(3)
N1 Ru2 C1 Ru1 -58.44(15)
N2 Ru2 C1 Ru1 58.45(15)
C20 Ru2 C1 Ru1 -156.84(10)
C21 Ru2 C1 Ru1 160.88(10)
C22 Ru2 C1 Ru1 127.86(14)
C19 Ru2 C1 Ru1 -124.83(15)
C23 Ru2 C1 Ru1 169.3(11)
N1 Ru1 C1 N2 146.6(3)
C11 Ru1 C1 N2 106.4(3)
C10 Ru1 C1 N2 28.7(3)
C9 Ru1 C1 N2 -43.3(3)
C13 Ru1 C1 N2 -112.3(2)
C12 Ru1 C1 N2 179.2(2)
Ru2 Ru1 C1 N2 73.76(17)
N2 Ru1 C1 N1 -146.6(3)
C11 Ru1 C1 N1 -40.2(3)
C10 Ru1 C1 N1 -117.8(3)
C9 Ru1 C1 N1 170.1(2)
C13 Ru1 C1 N1 101.1(3)
C12 Ru1 C1 N1 32.6(3)
Ru2 Ru1 C1 N1 -72.83(17)
N1 Ru1 C1 C2 -106.7(6)
N2 Ru1 C1 C2 106.7(6)
C11 Ru1 C1 C2 -146.9(5)
C10 Ru1 C1 C2 135.4(5)
C9 Ru1 C1 C2 63.4(6)
C13 Ru1 C1 C2 -5.6(6)
C12 Ru1 C1 C2 -74.1(6)
Ru2 Ru1 C1 C2 -179.6(6)
N1 Ru1 C1 Ru2 72.83(17)
N2 Ru1 C1 Ru2 -73.76(17)
C11 Ru1 C1 Ru2 32.6(3)
C10 Ru1 C1 Ru2 -45.0(3)
C9 Ru1 C1 Ru2 -117.1(2)
C13 Ru1 C1 Ru2 173.92(18)
C12 Ru1 C1 Ru2 105.5(2)
C1 N1 C3 C4 -160.8(3)
Ru1 N1 C3 C4 70.0(4)
Ru2 N1 C3 C4 -67.2(3)
C1 N1 C3 C5 75.7(4)
Ru1 N1 C3 C5 -53.5(4)
Ru2 N1 C3 C5 169.3(2)
C1 N2 C6 C7 164.1(3)
Ru1 N2 C6 C7 -66.1(4)
Ru2 N2 C6 C7 70.9(3)
C1 N2 C6 C8 -73.3(4)
Ru1 N2 C6 C8 56.6(4)
Ru2 N2 C6 C8 -166.5(2)
N1 Ru1 C9 C10 -169.4(11)
N2 Ru1 C9 C10 98.8(2)
C11 Ru1 C9 C10 -38.8(2)
C13 Ru1 C9 C10 -117.9(3)
C12 Ru1 C9 C10 -81.7(2)
C1 Ru1 C9 C10 123.7(2)
Ru2 Ru1 C9 C10 45.0(3)
N1 Ru1 C9 C13 -51.5(13)
N2 Ru1 C9 C13 -143.4(2)
C11 Ru1 C9 C13 79.1(2)
C10 Ru1 C9 C13 117.9(3)
C12 Ru1 C9 C13 36.2(2)
C1 Ru1 C9 C13 -118.4(2)
Ru2 Ru1 C9 C13 162.90(17)
N1 Ru1 C9 C14 68.8(13)
N2 Ru1 C9 C14 -23.0(4)
C11 Ru1 C9 C14 -160.6(4)
C10 Ru1 C9 C14 -121.8(5)
C13 Ru1 C9 C14 120.3(5)
C12 Ru1 C9 C14 156.6(4)
C1 Ru1 C9 C14 1.9(5)
Ru2 Ru1 C9 C14 -76.8(4)
C13 C9 C10 C11 0.6(4)
C14 C9 C10 C11 -174.0(3)
Ru1 C9 C10 C11 61.5(2)
C13 C9 C10 C15 176.3(4)
C14 C9 C10 C15 1.7(6)
Ru1 C9 C10 C15 -122.8(4)
C13 C9 C10 Ru1 -60.9(2)
C14 C9 C10 Ru1 124.5(4)
N1 Ru1 C10 C9 178.0(2)
N2 Ru1 C10 C9 -101.4(2)
C11 Ru1 C10 C9 117.2(3)
C13 Ru1 C10 C9 37.5(2)
C12 Ru1 C10 C9 79.7(2)
C1 Ru1 C10 C9 -118.4(3)
Ru2 Ru1 C10 C9 -150.9(2)
N1 Ru1 C10 C11 60.8(3)
N2 Ru1 C10 C11 141.4(2)
C9 Ru1 C10 C11 -117.2(3)
C13 Ru1 C10 C11 -79.7(2)
C12 Ru1 C10 C11 -37.6(2)
C1 Ru1 C10 C11 124.4(2)
Ru2 Ru1 C10 C11 91.9(2)
N1 Ru1 C10 C15 -59.0(5)
N2 Ru1 C10 C15 21.6(4)
C11 Ru1 C10 C15 -119.8(5)
C9 Ru1 C10 C15 123.0(5)
C13 Ru1 C10 C15 160.5(4)
C12 Ru1 C10 C15 -157.4(4)
C1 Ru1 C10 C15 4.5(5)
Ru2 Ru1 C10 C15 -27.9(4)
C9 C10 C11 C12 0.3(4)
C15 C10 C11 C12 -175.4(4)
Ru1 C10 C11 C12 63.3(2)
C9 C10 C11 C16 177.1(4)
C15 C10 C11 C16 1.4(6)
Ru1 C10 C11 C16 -119.9(4)
C9 C10 C11 Ru1 -63.0(2)
C15 C10 C11 Ru1 121.2(4)
N1 Ru1 C11 C12 95.1(2)
N2 Ru1 C11 C12 177.27(19)
C10 Ru1 C11 C12 -117.5(3)
C9 Ru1 C11 C12 -79.9(2)
C13 Ru1 C11 C12 -37.2(2)
C1 Ru1 C11 C12 118.8(3)
Ru2 Ru1 C11 C12 142.55(19)
N1 Ru1 C11 C10 -147.49(19)
N2 Ru1 C11 C10 -65.3(3)
C9 Ru1 C11 C10 37.6(2)
C13 Ru1 C11 C10 80.2(2)
C12 Ru1 C11 C10 117.5(3)
C1 Ru1 C11 C10 -123.8(2)
Ru2 Ru1 C11 C10 -99.99(19)
N1 Ru1 C11 C16 -26.5(5)
N2 Ru1 C11 C16 55.7(5)
C10 Ru1 C11 C16 121.0(5)
C9 Ru1 C11 C16 158.6(5)
C13 Ru1 C11 C16 -158.8(5)
C12 Ru1 C11 C16 -121.6(5)
C1 Ru1 C11 C16 -2.8(6)
Ru2 Ru1 C11 C16 21.0(4)
C10 C11 C12 C13 -1.1(4)
C16 C11 C12 C13 -178.0(4)
Ru1 C11 C12 C13 60.4(2)
C10 C11 C12 C17 173.3(4)
C16 C11 C12 C17 -3.5(6)
Ru1 C11 C12 C17 -125.2(4)
C10 C11 C12 Ru1 -61.5(2)
C16 C11 C12 Ru1 121.6(4)
N1 Ru1 C12 C13 136.9(2)
N2 Ru1 C12 C13 132(4)
C11 Ru1 C12 C13 -117.9(3)
C10 Ru1 C12 C13 -79.2(2)
C9 Ru1 C12 C13 -36.6(2)
C1 Ru1 C12 C13 117.9(2)
Ru2 Ru1 C12 C13 -170.93(17)
N1 Ru1 C12 C11 -105.2(2)
N2 Ru1 C12 C11 -110(4)
C10 Ru1 C12 C11 38.6(2)
C9 Ru1 C12 C11 81.3(2)
C13 Ru1 C12 C11 117.9(3)
C1 Ru1 C12 C11 -124.2(2)
Ru2 Ru1 C12 C11 -53.0(3)
N1 Ru1 C12 C17 15.9(4)
N2 Ru1 C12 C17 11(4)
C11 Ru1 C12 C17 121.1(5)
C10 Ru1 C12 C17 159.7(5)
C9 Ru1 C12 C17 -157.6(5)
C13 Ru1 C12 C17 -121.0(5)
C1 Ru1 C12 C17 -3.1(5)
Ru2 Ru1 C12 C17 68.0(4)
C11 C12 C13 C9 1.5(4)
C17 C12 C13 C9 -173.0(3)
Ru1 C12 C13 C9 60.6(2)
C11 C12 C13 C18 -179.4(3)
C17 C12 C13 C18 6.1(6)
Ru1 C12 C13 C18 -120.3(4)
C11 C12 C13 Ru1 -59.1(2)
C17 C12 C13 Ru1 126.4(4)
C10 C9 C13 C12 -1.3(4)
C14 C9 C13 C12 173.4(3)
Ru1 C9 C13 C12 -61.1(2)
C10 C9 C13 C18 179.6(3)
C14 C9 C13 C18 -5.7(6)
Ru1 C9 C13 C18 119.9(4)
C10 C9 C13 Ru1 59.7(2)
C14 C9 C13 Ru1 -125.5(4)
N1 Ru1 C13 C12 -67.0(3)
N2 Ru1 C13 C12 -177.8(2)
C11 Ru1 C13 C12 37.8(2)
C10 Ru1 C13 C12 82.2(3)
C9 Ru1 C13 C12 119.8(3)
C1 Ru1 C13 C12 -120.1(3)
Ru2 Ru1 C13 C12 36.7(7)
N1 Ru1 C13 C9 173.15(19)
N2 Ru1 C13 C9 62.4(3)
C11 Ru1 C13 C9 -82.0(2)
C10 Ru1 C13 C9 -37.6(2)
C12 Ru1 C13 C9 -119.8(3)
C1 Ru1 C13 C9 120.1(2)
Ru2 Ru1 C13 C9 -83.1(6)
N1 Ru1 C13 C18 52.2(4)
N2 Ru1 C13 C18 -58.5(5)
C11 Ru1 C13 C18 157.1(4)
C10 Ru1 C13 C18 -158.6(4)
C9 Ru1 C13 C18 -120.9(5)
C12 Ru1 C13 C18 119.2(5)
C1 Ru1 C13 C18 -0.9(5)
Ru2 Ru1 C13 C18 155.9(4)
N1 Ru2 C19 C23 150.21(18)
N2 Ru2 C19 C23 -130(2)
C20 Ru2 C19 C23 -118.2(3)
C21 Ru2 C19 C23 -79.2(2)
C1 Ru2 C19 C23 -170.83(19)
C22 Ru2 C19 C23 -36.51(19)
Ru1 Ru2 C19 C23 97.27(19)
N1 Ru2 C19 C20 -91.60(19)
N2 Ru2 C19 C20 -11(2)
C21 Ru2 C19 C20 38.95(18)
C1 Ru2 C19 C20 -52.6(3)
C22 Ru2 C19 C20 81.7(2)
C23 Ru2 C19 C20 118.2(3)
Ru1 Ru2 C19 C20 -144.54(15)
N1 Ru2 C19 C24 29.1(4)
N2 Ru2 C19 C24 109(2)
C20 Ru2 C19 C24 120.7(4)
C21 Ru2 C19 C24 159.6(4)
C1 Ru2 C19 C24 68.0(4)
C22 Ru2 C19 C24 -157.6(4)
C23 Ru2 C19 C24 -121.1(4)
Ru1 Ru2 C19 C24 -23.9(4)
C23 C19 C20 C21 -1.5(3)
C24 C19 C20 C21 171.0(3)
Ru2 C19 C20 C21 -62.4(2)
C23 C19 C20 C25 -176.2(3)
C24 C19 C20 C25 -3.7(5)
Ru2 C19 C20 C25 122.9(3)
C23 C19 C20 Ru2 60.9(2)
C24 C19 C20 Ru2 -126.6(3)
N1 Ru2 C20 C19 106.20(18)
N2 Ru2 C20 C19 179.10(17)
C21 Ru2 C20 C19 -116.6(3)
C1 Ru2 C20 C19 146.89(18)
C22 Ru2 C20 C19 -79.10(19)
C23 Ru2 C20 C19 -36.90(18)
Ru1 Ru2 C20 C19 91.3(3)
N1 Ru2 C20 C21 -137.21(18)
N2 Ru2 C20 C21 -64.3(2)
C1 Ru2 C20 C21 -96.51(19)
C22 Ru2 C20 C21 37.50(18)
C19 Ru2 C20 C21 116.6(3)
C23 Ru2 C20 C21 79.69(19)
Ru1 Ru2 C20 C21 -152.12(18)
N1 Ru2 C20 C25 -17.5(3)
N2 Ru2 C20 C25 55.4(4)
C21 Ru2 C20 C25 119.7(4)
C1 Ru2 C20 C25 23.2(3)
C22 Ru2 C20 C25 157.2(3)
C19 Ru2 C20 C25 -123.7(4)
C23 Ru2 C20 C25 -160.6(3)
Ru1 Ru2 C20 C25 -32.4(4)
C19 C20 C21 C22 0.5(3)
C25 C20 C21 C22 175.4(3)
Ru2 C20 C21 C22 -63.8(2)
C19 C20 C21 C26 -174.2(3)
C25 C20 C21 C26 0.7(5)
Ru2 C20 C21 C26 121.5(3)
C19 C20 C21 Ru2 64.3(2)
C25 C20 C21 Ru2 -120.8(3)
N1 Ru2 C21 C22 -177.62(17)
N2 Ru2 C21 C22 -103.22(19)
C20 Ru2 C21 C22 117.3(3)
C1 Ru2 C21 C22 -143.75(18)
C19 Ru2 C21 C22 79.3(2)
C23 Ru2 C21 C22 37.25(18)
Ru1 Ru2 C21 C22 -94.0(3)
N1 Ru2 C21 C20 65.0(2)
N2 Ru2 C21 C20 139.45(17)
C1 Ru2 C21 C20 98.92(19)
C22 Ru2 C21 C20 -117.3(3)
C19 Ru2 C21 C20 -38.00(18)
C23 Ru2 C21 C20 -80.08(19)
Ru1 Ru2 C21 C20 148.7(2)
N1 Ru2 C21 C26 -54.9(4)
N2 Ru2 C21 C26 19.5(3)
C20 Ru2 C21 C26 -119.9(4)
C1 Ru2 C21 C26 -21.0(3)
C22 Ru2 C21 C26 122.7(4)
C19 Ru2 C21 C26 -157.9(3)
C23 Ru2 C21 C26 160.0(3)
Ru1 Ru2 C21 C26 28.8(5)
C20 C21 C22 C23 0.6(3)
C26 C21 C22 C23 175.3(3)
Ru2 C21 C22 C23 -61.1(2)
C20 C21 C22 C27 -173.2(3)
C26 C21 C22 C27 1.4(5)
Ru2 C21 C22 C27 125.1(3)
C20 C21 C22 Ru2 61.7(2)
C26 C21 C22 Ru2 -123.7(3)
N1 Ru2 C22 C21 15.9(11)
N2 Ru2 C22 C21 95.15(19)
C20 Ru2 C22 C21 -38.59(18)
C1 Ru2 C22 C21 55.6(2)
C19 Ru2 C22 C21 -81.5(2)
C23 Ru2 C22 C21 -117.8(3)
Ru1 Ru2 C22 C21 147.20(15)
N1 Ru2 C22 C23 133.7(10)
N2 Ru2 C22 C23 -147.02(18)
C20 Ru2 C22 C23 79.2(2)
C21 Ru2 C22 C23 117.8(3)
C1 Ru2 C22 C23 173.39(18)
C19 Ru2 C22 C23 36.36(19)
Ru1 Ru2 C22 C23 -95.0(2)
N1 Ru2 C22 C27 -104.4(11)
N2 Ru2 C22 C27 -25.1(4)
C20 Ru2 C22 C27 -158.9(4)
C21 Ru2 C22 C27 -120.3(4)
C1 Ru2 C22 C27 -64.7(4)
C19 Ru2 C22 C27 158.2(4)
C23 Ru2 C22 C27 121.9(4)
Ru1 Ru2 C22 C27 26.9(4)
C20 C19 C23 C22 1.9(4)
C24 C19 C23 C22 -170.8(3)
Ru2 C19 C23 C22 60.7(2)
C20 C19 C23 C28 177.8(3)
C24 C19 C23 C28 5.1(5)
Ru2 C19 C23 C28 -123.4(3)
C20 C19 C23 Ru2 -58.8(2)
C24 C19 C23 Ru2 128.5(3)
C21 C22 C23 C19 -1.6(4)
C27 C22 C23 C19 172.3(3)
Ru2 C22 C23 C19 -60.8(2)
C21 C22 C23 C28 -177.5(3)
C27 C22 C23 C28 -3.6(5)
Ru2 C22 C23 C28 123.3(3)
C21 C22 C23 Ru2 59.2(2)
C27 C22 C23 Ru2 -126.9(3)
N1 Ru2 C23 C19 -52.6(3)
N2 Ru2 C23 C19 176.00(18)
C20 Ru2 C23 C19 37.64(18)
C21 Ru2 C23 C19 81.8(2)
C1 Ru2 C23 C19 73.0(11)
C22 Ru2 C23 C19 119.5(3)
Ru1 Ru2 C23 C19 -118.53(17)
N1 Ru2 C23 C22 -172.16(19)
N2 Ru2 C23 C22 56.5(3)
C20 Ru2 C23 C22 -81.9(2)
C21 Ru2 C23 C22 -37.69(19)
C1 Ru2 C23 C22 -46.5(12)
C19 Ru2 C23 C22 -119.5(3)
Ru1 Ru2 C23 C22 121.95(17)
N1 Ru2 C23 C28 68.1(4)
N2 Ru2 C23 C28 -63.3(4)
C20 Ru2 C23 C28 158.4(3)
C21 Ru2 C23 C28 -157.4(3)
C1 Ru2 C23 C28 -166.3(10)
C22 Ru2 C23 C28 -119.8(4)
C19 Ru2 C23 C28 120.7(4)
Ru1 Ru2 C23 C28 2.2(4)
C34 C29 C30 F1 180.0(3)
B1 C29 C30 F1 10.7(5)
C34 C29 C30 C31 0.9(5)
B1 C29 C30 C31 -168.3(3)
F1 C30 C31 F2 -0.6(5)
C29 C30 C31 F2 178.5(3)
F1 C30 C31 C32 179.9(3)
C29 C30 C31 C32 -1.0(5)
F2 C31 C32 F3 -1.7(5)
C30 C31 C32 F3 177.8(3)
F2 C31 C32 C33 179.4(3)
C30 C31 C32 C33 -1.1(5)
F3 C32 C33 F4 2.1(5)
C31 C32 C33 F4 -179.0(3)
F3 C32 C33 C34 -175.9(3)
C31 C32 C33 C34 3.0(5)
F4 C33 C34 F5 -2.0(5)
C32 C33 C34 F5 176.0(3)
F4 C33 C34 C29 178.8(3)
C32 C33 C34 C29 -3.2(6)
C30 C29 C34 F5 -177.9(3)
B1 C29 C34 F5 -7.9(5)
C30 C29 C34 C33 1.2(5)
B1 C29 C34 C33 171.2(3)
C40 C35 C36 F6 -178.9(3)
B1 C35 C36 F6 -8.7(5)
C40 C35 C36 C37 1.3(5)
B1 C35 C36 C37 171.5(3)
F6 C36 C37 F7 -0.6(5)
C35 C36 C37 F7 179.3(3)
F6 C36 C37 C38 179.4(3)
C35 C36 C37 C38 -0.8(5)
F7 C37 C38 F8 -0.3(5)
C36 C37 C38 F8 179.7(3)
F7 C37 C38 C39 -179.9(3)
C36 C37 C38 C39 0.2(5)
F8 C38 C39 F9 1.3(6)
C37 C38 C39 F9 -179.1(3)
F8 C38 C39 C40 -179.7(3)
C37 C38 C39 C40 -0.2(6)
F9 C39 C40 F10 0.1(5)
C38 C39 C40 F10 -178.9(3)
F9 C39 C40 C35 179.7(3)
C38 C39 C40 C35 0.8(6)
C36 C35 C40 F10 178.4(3)
B1 C35 C40 F10 8.8(5)
C36 C35 C40 C39 -1.3(5)
B1 C35 C40 C39 -170.8(3)
C46 C41 C42 F11 177.2(3)
B1 C41 C42 F11 3.9(5)
C46 C41 C42 C43 -2.0(5)
B1 C41 C42 C43 -175.3(3)
F11 C42 C43 F12 1.2(5)
C41 C42 C43 F12 -179.6(3)
F11 C42 C43 C44 -177.3(3)
C41 C42 C43 C44 1.9(6)
F12 C43 C44 F13 -0.1(5)
C42 C43 C44 F13 178.4(3)
F12 C43 C44 C45 -179.0(3)
C42 C43 C44 C45 -0.4(5)
F13 C44 C45 F14 -0.8(5)
C43 C44 C45 F14 178.1(3)
F13 C44 C45 C46 -179.5(3)
C43 C44 C45 C46 -0.6(5)
F14 C45 C46 F15 1.6(5)
C44 C45 C46 F15 -179.7(3)
F14 C45 C46 C41 -178.3(3)
C44 C45 C46 C41 0.4(5)
C42 C41 C46 F15 -179.1(3)
B1 C41 C46 F15 -6.2(5)
C42 C41 C46 C45 0.8(5)
B1 C41 C46 C45 173.7(3)
C52 C47 C48 F16 -179.1(3)
B1 C47 C48 F16 -6.8(5)
C52 C47 C48 C49 0.9(5)
B1 C47 C48 C49 173.2(3)
F16 C48 C49 F17 0.8(4)
C47 C48 C49 F17 -179.2(3)
F16 C48 C49 C50 -179.4(3)
C47 C48 C49 C50 0.6(5)
F17 C49 C50 F18 -2.0(5)
C48 C49 C50 F18 178.2(3)
F17 C49 C50 C51 178.9(3)
C48 C49 C50 C51 -0.8(5)
F18 C50 C51 F19 0.2(5)
C49 C50 C51 F19 179.2(3)
F18 C50 C51 C52 -179.6(3)
C49 C50 C51 C52 -0.5(5)
F19 C51 C52 F20 1.7(5)
C50 C51 C52 F20 -178.6(3)
F19 C51 C52 C47 -177.5(3)
C50 C51 C52 C47 2.3(5)
C48 C47 C52 F20 178.5(3)
B1 C47 C52 F20 5.7(4)
C48 C47 C52 C51 -2.4(5)
B1 C47 C52 C51 -175.2(3)
C34 C29 B1 C47 165.7(3)
C30 C29 B1 C47 -25.6(4)
C34 C29 B1 C35 -72.3(3)
C30 C29 B1 C35 96.3(3)
C34 C29 B1 C41 50.1(4)
C30 C29 B1 C41 -141.3(3)
C48 C47 B1 C29 138.8(3)
C52 C47 B1 C29 -49.4(4)
C48 C47 B1 C35 24.6(5)
C52 C47 B1 C35 -163.6(3)
C48 C47 B1 C41 -98.3(4)
C52 C47 B1 C41 73.4(3)
C36 C35 B1 C29 -70.1(4)
C40 C35 B1 C29 98.7(4)
C36 C35 B1 C47 52.2(4)
C40 C35 B1 C47 -138.9(3)
C36 C35 B1 C41 167.7(3)
C40 C35 B1 C41 -23.4(5)
C46 C41 B1 C29 25.0(4)
C42 C41 B1 C29 -162.5(3)
C46 C41 B1 C47 -98.1(4)
C42 C41 B1 C47 74.3(4)
C46 C41 B1 C35 139.2(3)
C42 C41 B1 C35 -48.3(4)
